data_1504386
loop_
_publ_author_name
'Olejniczak, Anna'
'Katrusiak, Andrzej'

_publ_section_title
;
 Supramolecular reaction between pressure-frozen acetonitrile phases alpha
 and beta.
;
_journal_issue 24
_journal_name_full 'The journal of physical chemistry. B'
_journal_page_first 7183
_journal_page_last 7190
_journal_paper_doi 10.1021/jp800753n
_journal_volume 112
_journal_year 2008
_chemical_formula_moiety 'C6 H9 N3'
_chemical_formula_sum 'C6 H9 N3'
_chemical_formula_weight 123.16
_chemical_melting_point 425
_chemical_name_common 4-amino-2,6-dimethylpyrimidine
_chemical_name_systematic
;
4-amino-2,6-dimethylpyrimidine 
;
_space_group_IT_number 14
_symmetry_cell_setting monoclinic
_symmetry_space_group_name_Hall '-P 2yn'
_symmetry_space_group_name_H-M 'P 1 21/n 1'
_atom_sites_solution_hydrogens geom
_atom_sites_solution_primary direct
_atom_sites_solution_secondary difmap
_audit_creation_method SHELXL-97
_cell_angle_alpha 90.00
_cell_angle_beta 99.48(5)
_cell_angle_gamma 90.00
_cell_formula_units_Z 4
_cell_length_a 7.489(4)
_cell_length_b 7.882(4)
_cell_length_c 11.793(7)
_cell_measurement_pressure 100
_cell_measurement_reflns_used 1129
_cell_measurement_temperature 293(2)
_cell_measurement_theta_max 25.00
_cell_measurement_theta_min 3.01
_cell_volume 686.6(7)
_computing_cell_refinement 'CrysAlis (Oxford Diffraction, 2002)'
_computing_data_collection 'CrysAlis (Oxford Diffraction, 2002)'
_computing_data_reduction 'CrysAlis (Oxford Diffraction, 2002)'
_computing_molecular_graphics
;X-Seed (Barbour, 2001) 
and POV-Ray (Persistence of Vision, 2004)
;
_computing_publication_material 'SHELXL-97 (Sheldrick, 1997)'
_computing_structure_refinement 'SHELXL-97 (Sheldrick, 1997)'
_computing_structure_solution 'SHELXS-97 (Sheldrick, 1997)'
_diffrn_ambient_temperature 296(2)
_diffrn_measured_fraction_theta_full 0.941
_diffrn_measured_fraction_theta_max 0.941
_diffrn_measurement_device_type 'Kuma KM4CCD \k geometry'
_diffrn_measurement_method \w-scans
_diffrn_radiation_monochromator graphite
_diffrn_radiation_source 'fine-focus sealed tube'
_diffrn_radiation_type MoK\a
_diffrn_radiation_wavelength 0.71073
_diffrn_reflns_av_R_equivalents 0.1196
_diffrn_reflns_av_sigmaI/netI 0.3310
_diffrn_reflns_limit_h_max 8
_diffrn_reflns_limit_h_min -7
_diffrn_reflns_limit_k_max 9
_diffrn_reflns_limit_k_min -8
_diffrn_reflns_limit_l_max 11
_diffrn_reflns_limit_l_min -13
_diffrn_reflns_number 2975
_diffrn_reflns_theta_full 25.00
_diffrn_reflns_theta_max 25.00
_diffrn_reflns_theta_min 3.01
_exptl_absorpt_coefficient_mu 0.078
_exptl_absorpt_correction_type integration
_exptl_crystal_colour colourless
_exptl_crystal_density_diffrn 1.192
_exptl_crystal_density_method 'not measured'
_exptl_crystal_description rectangle
_exptl_crystal_F_000 264
_exptl_crystal_size_max 0.10
_exptl_crystal_size_mid 0.08
_exptl_crystal_size_min 0.02
_refine_diff_density_max 0.155
_refine_diff_density_min -0.153
_refine_diff_density_rms 0.041
_refine_ls_extinction_coef 0.013(4)
_refine_ls_extinction_expression Fc^*^=kFc[1+0.001xFc^2^\l^3^/sin(2\q)]^-1/4^
_refine_ls_extinction_method SHELXL
_refine_ls_goodness_of_fit_ref 1.035
_refine_ls_hydrogen_treatment mixed
_refine_ls_matrix_type full
_refine_ls_number_parameters 66
_refine_ls_number_reflns 1129
_refine_ls_number_restraints 0
_refine_ls_restrained_S_all 1.035
_refine_ls_R_factor_all 0.3517
_refine_ls_R_factor_gt 0.0870
_refine_ls_shift/su_max 0.000
_refine_ls_shift/su_mean 0.000
_refine_ls_structure_factor_coef Fsqd
_refine_ls_weighting_details 'calc w=1/[\s^2^(Fo^2^)+(0.0000P)^2^+0.0000P] where P=(Fo^2^+2Fc^2^)/3'
_refine_ls_weighting_scheme calc
_refine_ls_wR_factor_gt 0.0650
_refine_ls_wR_factor_ref 0.1158
_reflns_number_gt 316
_reflns_number_total 1129
_reflns_threshold_expression >2sigma(I)
_cod_data_source_file jp800753n-file002.cif
_cod_data_source_block C6H9N3
_cod_depositor_comments
;
The following automatic conversions were performed:

'_symmetry_cell_setting' value 'Monoclinic' changed to 'monoclinic'
according to /home/saulius/struct/CIF-dictionaries/cif_core.dic
dictionary named 'cif_core.dic' version 2.4.1 from 2010-06-29.

Automatic conversion script
Id: cif_fix_values 1715 2011-07-08 13:25:40Z adriana 
;
_cod_original_cell_volume 686.6(6)
_cod_original_sg_symbol_Hall '-P 2ybn'
_cod_original_sg_symbol_H-M 'P 2(1)/n'
_cod_database_code 1504386

loop_
_symmetry_equiv_pos_as_xyz
'x, y, z'
'-x+1/2, y+1/2, -z+1/2'
'-x, -y, -z'
'x-1/2, -y-1/2, z-1/2'

loop_
_atom_site_label
_atom_site_type_symbol
_atom_site_fract_x
_atom_site_fract_y
_atom_site_fract_z
_atom_site_U_iso_or_equiv
_atom_site_adp_type
_atom_site_occupancy
_atom_site_symmetry_multiplicity
_atom_site_calc_flag
_atom_site_refinement_flags
N1 N 0.2247(8) 0.0634(7) 0.0861(5) 0.030(2) Uiso 1 1 d .
C1 C 0.2510(11) 0.1494(11) -0.0073(7) 0.041(3) Uani 1 1 d .
N2 N 0.1142(8) 0.1538(8) -0.0975(5) 0.054(2) Uani 1 1 d .
H1 H 0.0142 0.1023 -0.0936 0.065 Uiso 1 1 calc R
H2 H 0.1271 0.2082 -0.1589 0.065 Uiso 1 1 calc R
C2 C 0.4188(12) 0.2355(10) -0.0119(7) 0.039(3) Uiso 1 1 d .
H3 H 0.436(7) 0.290(6) -0.085(5) 0.047 Uiso 1 1 d .
C3 C 0.5465(11) 0.2271(9) 0.0832(7) 0.030(2) Uiso 1 1 d .
C6 C 0.7285(8) 0.3106(7) 0.0911(6) 0.054(3) Uani 1 1 d .
H4 H 0.7646 0.3556 0.1671 0.065 Uiso 1 1 calc R
H5 H 0.7212 0.4010 0.0360 0.065 Uiso 1 1 calc R
H9 H 0.8159 0.2286 0.0754 0.065 Uiso 1 1 calc R
N3 N 0.5192(7) 0.1450(6) 0.1818(5) 0.0315(18) Uani 1 1 d .
C4 C 0.3601(10) 0.0694(9) 0.1739(6) 0.028(2) Uiso 1 1 d .
C5 C 0.3258(8) -0.0244(8) 0.2823(6) 0.065(3) Uani 1 1 d .
H6 H 0.2091 0.0067 0.2992 0.078 Uiso 1 1 calc R
H7 H 0.4177 0.0060 0.3458 0.078 Uiso 1 1 calc R
H8 H 0.3293 -0.1446 0.2696 0.078 Uiso 1 1 calc R

loop_
_atom_site_aniso_label
_atom_site_aniso_U_11
_atom_site_aniso_U_22
_atom_site_aniso_U_33
_atom_site_aniso_U_23
_atom_site_aniso_U_13
_atom_site_aniso_U_12
C1 0.050(6) 0.049(7) 0.019(6) 0.007(5) -0.006(5) 0.023(6)
N2 0.050(4) 0.079(6) 0.029(5) 0.023(4) -0.005(4) -0.006(5)
C6 0.042(5) 0.068(7) 0.056(7) -0.015(5) 0.018(5) -0.023(5)
N3 0.032(4) 0.036(4) 0.024(4) -0.005(4) -0.006(3) -0.010(4)
C5 0.062(7) 0.100(8) 0.031(6) -0.001(6) -0.001(5) -0.027(6)

loop_
_atom_type_symbol
_atom_type_description
_atom_type_scat_dispersion_real
_atom_type_scat_dispersion_imag
_atom_type_scat_source
C C 0.0033 0.0016 'International Tables Vol C Tables 4.2.6.8 and 6.1.1.4'
H H 0.0000 0.0000 'International Tables Vol C Tables 4.2.6.8 and 6.1.1.4'
N N 0.0061 0.0033 'International Tables Vol C Tables 4.2.6.8 and 6.1.1.4'

loop_
_geom_angle_atom_site_label_1
_geom_angle_atom_site_label_2
_geom_angle_atom_site_label_3
_geom_angle
C4 N1 C1 115.4(7)
N1 C1 N2 117.9(8)
N1 C1 C2 121.3(8)
N2 C1 C2 120.8(8)
C1 N2 H1 120.0
C1 N2 H2 120.0
H1 N2 H2 120.0
C3 C2 C1 116.7(8)
C3 C2 H3 125(3)
C1 C2 H3 119(3)
C2 C3 N3 122.8(8)
C2 C3 C6 122.7(8)
N3 C3 C6 114.4(7)
C3 C6 H4 109.5
C3 C6 H5 109.5
H4 C6 H5 109.5
C3 C6 H9 109.5
H4 C6 H9 109.5
H5 C6 H9 109.5
C4 N3 C3 114.2(7)
N3 C4 N1 129.5(7)
N3 C4 C5 115.5(7)
N1 C4 C5 115.0(7)
C4 C5 H6 109.5
C4 C5 H7 109.5
H6 C5 H7 109.5
C4 C5 H8 109.5
H6 C5 H8 109.5
H7 C5 H8 109.5

loop_
_geom_bond_atom_site_label_1
_geom_bond_atom_site_label_2
_geom_bond_distance
N1 C4 1.325(8)
N1 C1 1.336(8)
C1 N2 1.350(7)
C1 C2 1.437(9)
N2 H1 0.8600
N2 H2 0.8600
C2 C3 1.351(9)
C2 H3 0.99(5)
C3 N3 1.374(7)
C3 C6 1.502(8)
C6 H4 0.9600
C6 H5 0.9600
C6 H9 0.9600
N3 C4 1.322(7)
C4 C5 1.535(8)
C5 H6 0.9600
C5 H7 0.9600
C5 H8 0.9600

loop_
_cod_related_entry_id
_cod_related_entry_database
_cod_related_entry_code
1 ChemSpider 61354
